data_4500513
loop_
_publ_author_name
'Yi, Xiao-Yi'
'Fang, Hua-Cai'
'Gu, Zhi-Gang'
'Zhou, Zheng-Yuan'
'Cai, Yue-Peng'
'Tian, Jian'
'Thallapally, Praveen K.'

_publ_section_title
;
 Metal--Organic Frameworks with Achiral/Monochiral Nano-Channels
;
_journal_issue 7
_journal_name_full 'Crystal Growth &amp; Design'
_journal_page_first 2824
_journal_paper_doi 10.1021/cg101618n
_journal_volume 11
_journal_year 2011
_chemical_formula_sum 'C14 H10 Co O5'
_chemical_formula_weight 317.15
_chemical_name_systematic
;
 ?
;
_space_group_IT_number 61
_symmetry_cell_setting orthorhombic
_symmetry_space_group_name_Hall '-P 2ac 2ab'
_symmetry_space_group_name_H-M 'P b c a'
_atom_sites_solution_hydrogens geom
_atom_sites_solution_primary direct
_atom_sites_solution_secondary difmap
_audit_creation_method SHELXL-97
_cell_angle_alpha 90.00
_cell_angle_beta 90.00
_cell_angle_gamma 90.00
_cell_formula_units_Z 8
_cell_length_a 7.3847(17)
_cell_length_b 15.339(4)
_cell_length_c 23.110(5)
_cell_measurement_reflns_used 2717
_cell_measurement_temperature 298(2)
_cell_measurement_theta_max 25.75
_cell_measurement_theta_min 2.66
_cell_volume 2617.8(11)
_computing_cell_refinement 'Bruker SAINT'
_computing_data_collection 'Bruker APEX2'
_computing_data_reduction 'Bruker SAINT'
_computing_molecular_graphics 'Bruker SHELXTL'
_computing_publication_material 'Bruker SHELXTL'
_computing_structure_refinement 'SHELXL-97 (Sheldrick, 1997)'
_computing_structure_solution 'SHELXS-97 (Sheldrick, 1990)'
_diffrn_ambient_temperature 298(2)
_diffrn_measured_fraction_theta_full 1.000
_diffrn_measured_fraction_theta_max 1.000
_diffrn_measurement_device_type 'Bruker APEX-II CCD'
_diffrn_measurement_method '\f and \w scans'
_diffrn_radiation_monochromator graphite
_diffrn_radiation_source 'fine-focus sealed tube'
_diffrn_radiation_type MoK\a
_diffrn_radiation_wavelength 0.71073
_diffrn_reflns_av_R_equivalents 0.0528
_diffrn_reflns_av_sigmaI/netI 0.0406
_diffrn_reflns_limit_h_max 7
_diffrn_reflns_limit_h_min -8
_diffrn_reflns_limit_k_max 18
_diffrn_reflns_limit_k_min -18
_diffrn_reflns_limit_l_max 22
_diffrn_reflns_limit_l_min -27
_diffrn_reflns_number 12439
_diffrn_reflns_theta_full 25.24
_diffrn_reflns_theta_max 25.24
_diffrn_reflns_theta_min 1.76
_diffrn_standards_number 0
_exptl_absorpt_coefficient_mu 1.326
_exptl_absorpt_correction_T_max 0.8259
_exptl_absorpt_correction_T_min 0.7243
_exptl_absorpt_correction_type multi-scan
_exptl_absorpt_process_details 'SADABS (Sheldrick, 1996)'
_exptl_crystal_colour brown
_exptl_crystal_density_diffrn 1.609
_exptl_crystal_density_method 'not measured'
_exptl_crystal_description block
_exptl_crystal_F_000 1288
_exptl_crystal_size_max 0.26
_exptl_crystal_size_mid 0.22
_exptl_crystal_size_min 0.15
_refine_diff_density_max 0.448
_refine_diff_density_min -0.861
_refine_diff_density_rms 0.095
_refine_ls_extinction_method none
_refine_ls_goodness_of_fit_ref 1.030
_refine_ls_hydrogen_treatment mixed
_refine_ls_matrix_type full
_refine_ls_number_parameters 189
_refine_ls_number_reflns 2370
_refine_ls_number_restraints 6
_refine_ls_restrained_S_all 1.029
_refine_ls_R_factor_all 0.0641
_refine_ls_R_factor_gt 0.0476
_refine_ls_shift/su_max 0.001
_refine_ls_shift/su_mean 0.000
_refine_ls_structure_factor_coef Fsqd
_refine_ls_weighting_details 'calc w=1/[\s^2^(Fo^2^)+(0.0851P)^2^+3.8276P] where P=(Fo^2^+2Fc^2^)/3'
_refine_ls_weighting_scheme calc
_refine_ls_wR_factor_gt 0.1351
_refine_ls_wR_factor_ref 0.1513
_reflns_number_gt 1788
_reflns_number_total 2370
_reflns_threshold_expression >2sigma(I)
_cod_data_source_file cg101618n_si_001.cif
_cod_data_source_block y1
_cod_depositor_comments
;
The following automatic conversions were performed:

'_symmetry_cell_setting' value 'Orthorhombic' changed to
'orthorhombic' according to
/home/saulius/struct/CIF-dictionaries/cif_core.dic dictionary named
'cif_core.dic' version 2.4.1 from 2010-06-29.

Automatic conversion script
Id: cif_fix_values 1715 2011-07-08 13:25:40Z adriana 
;
_cod_original_cell_volume 2617.8(10)
_cod_original_sg_symbol_H-M Pbca
_cod_database_code 4500513

loop_
_symmetry_equiv_pos_as_xyz
'x, y, z'
'-x+1/2, -y, z+1/2'
'-x, y+1/2, -z+1/2'
'x+1/2, -y+1/2, -z'
'-x, -y, -z'
'x-1/2, y, -z-1/2'
'x, -y-1/2, z-1/2'
'-x-1/2, y-1/2, z'

loop_
_atom_site_label
_atom_site_type_symbol
_atom_site_fract_x
_atom_site_fract_y
_atom_site_fract_z
_atom_site_U_iso_or_equiv
_atom_site_adp_type
_atom_site_occupancy
_atom_site_symmetry_multiplicity
_atom_site_calc_flag
_atom_site_refinement_flags
Co1 Co 1.00373(6) 0.69723(4) 0.77602(2) 0.0317(2) Uani 1 1 d .
O1 O 1.4053(4) 1.09293(19) 0.83475(12) 0.0407(7) Uani 1 1 d .
O2 O 1.2088(3) 1.12539(17) 0.76747(11) 0.0310(6) Uani 1 1 d .
O3 O 0.8158(3) 0.75521(19) 0.83231(12) 0.0373(7) Uani 1 1 d .
O4 O 0.5253(3) 0.7574(2) 0.80730(12) 0.0381(7) Uani 1 1 d .
O5 O 1.1732(4) 0.7992(2) 0.81219(17) 0.0542(10) Uani 1 1 d D
H5A H 1.142(6) 0.832(3) 0.8406(17) 0.09(2) Uiso 1 1 d D
H5B H 1.2886(14) 0.793(3) 0.813(2) 0.063(16) Uiso 1 1 d D
C1 C 1.2505(5) 1.0840(2) 0.81357(16) 0.0292(8) Uani 1 1 d .
C2 C 1.1153(5) 1.0256(2) 0.84128(16) 0.0293(8) Uani 1 1 d .
C3 C 0.9485(6) 1.0125(3) 0.8158(2) 0.0533(14) Uani 1 1 d .
H3 H 0.9238 1.0376 0.7800 0.064 Uiso 1 1 calc R
C4 C 0.8163(5) 0.9621(3) 0.8431(2) 0.0484(12) Uani 1 1 d .
H4 H 0.7044 0.9543 0.8254 0.058 Uiso 1 1 calc R
C5 C 0.8494(5) 0.9238(2) 0.89573(16) 0.0279(8) Uani 1 1 d .
C6 C 1.0214(5) 0.9334(3) 0.91991(17) 0.0386(10) Uani 1 1 d .
H6 H 1.0482 0.9059 0.9548 0.046 Uiso 1 1 calc R
C7 C 1.1532(5) 0.9833(3) 0.89271(16) 0.0354(9) Uani 1 1 d .
H7 H 1.2676 0.9884 0.9092 0.042 Uiso 1 1 calc R
C8 C 0.7039(5) 0.8752(3) 0.92596(16) 0.0299(8) Uani 1 1 d .
C9 C 0.6050(5) 0.8078(2) 0.90030(15) 0.0244(8) Uani 1 1 d .
C10 C 0.6535(5) 0.7710(2) 0.84183(16) 0.0261(8) Uani 1 1 d .
C11 C 0.4632(5) 0.7693(3) 0.93100(18) 0.0339(9) Uani 1 1 d .
H11 H 0.3971 0.7245 0.9140 0.041 Uiso 1 1 calc R
C12 C 0.4200(6) 0.7966(3) 0.98586(19) 0.0424(11) Uani 1 1 d .
H12 H 0.3245 0.7706 1.0056 0.051 Uiso 1 1 calc R
C13 C 0.5175(6) 0.8626(3) 1.01190(19) 0.0472(12) Uani 1 1 d .
H13 H 0.4894 0.8808 1.0492 0.057 Uiso 1 1 calc R
C14 C 0.6575(6) 0.9012(3) 0.98167(18) 0.0437(11) Uani 1 1 d .
H14 H 0.7227 0.9459 0.9991 0.052 Uiso 1 1 calc R

loop_
_atom_site_aniso_label
_atom_site_aniso_U_11
_atom_site_aniso_U_22
_atom_site_aniso_U_33
_atom_site_aniso_U_23
_atom_site_aniso_U_13
_atom_site_aniso_U_12
Co1 0.0199(3) 0.0389(4) 0.0364(4) 0.0002(2) 0.0005(2) 0.0032(2)
O1 0.0226(15) 0.0530(19) 0.0465(17) 0.0115(14) -0.0042(12) -0.0142(13)
O2 0.0242(13) 0.0316(15) 0.0374(15) 0.0045(11) 0.0042(11) 0.0016(11)
O3 0.0154(13) 0.0543(19) 0.0421(16) -0.0146(13) 0.0042(11) 0.0044(12)
O4 0.0182(13) 0.058(2) 0.0380(16) -0.0193(14) -0.0016(11) -0.0009(12)
O5 0.0188(15) 0.060(2) 0.084(3) -0.0348(19) 0.0012(16) 0.0020(14)
C1 0.0247(19) 0.0269(19) 0.036(2) 0.0000(16) 0.0044(16) 0.0015(15)
C2 0.0226(18) 0.029(2) 0.036(2) 0.0012(16) 0.0032(16) -0.0041(15)
C3 0.033(2) 0.067(3) 0.061(3) 0.042(3) -0.017(2) -0.016(2)
C4 0.024(2) 0.056(3) 0.065(3) 0.027(2) -0.014(2) -0.0134(19)
C5 0.0266(19) 0.027(2) 0.0298(19) -0.0025(15) 0.0048(15) -0.0051(15)
C6 0.035(2) 0.055(3) 0.026(2) 0.0058(18) -0.0045(17) -0.0142(19)
C7 0.029(2) 0.046(2) 0.031(2) 0.0016(18) -0.0055(17) -0.0128(18)
C8 0.0263(19) 0.032(2) 0.031(2) -0.0017(15) 0.0031(15) -0.0020(16)
C9 0.0167(17) 0.031(2) 0.0258(18) 0.0000(15) 0.0027(14) 0.0021(14)
C10 0.0217(18) 0.0230(18) 0.034(2) -0.0022(15) 0.0030(15) -0.0018(14)
C11 0.0235(18) 0.035(2) 0.043(2) 0.0005(18) 0.0049(16) -0.0060(16)
C12 0.032(2) 0.053(3) 0.042(3) 0.006(2) 0.0130(19) -0.0057(19)
C13 0.046(3) 0.061(3) 0.035(2) -0.010(2) 0.0170(19) -0.005(2)
C14 0.043(2) 0.051(3) 0.037(2) -0.015(2) 0.0074(19) -0.012(2)

loop_
_atom_type_symbol
_atom_type_description
_atom_type_scat_dispersion_real
_atom_type_scat_dispersion_imag
_atom_type_scat_source
C C 0.0033 0.0016 'International Tables Vol C Tables 4.2.6.8 and 6.1.1.4'
H H 0.0000 0.0000 'International Tables Vol C Tables 4.2.6.8 and 6.1.1.4'
O O 0.0106 0.0060 'International Tables Vol C Tables 4.2.6.8 and 6.1.1.4'
Co Co 0.3494 0.9721 'International Tables Vol C Tables 4.2.6.8 and 6.1.1.4'

loop_
_geom_angle_atom_site_label_1
_geom_angle_atom_site_label_2
_geom_angle_atom_site_label_3
_geom_angle
_geom_angle_site_symmetry_1
_geom_angle_site_symmetry_3
O3 Co1 O4 115.07(11) . 6_657
O3 Co1 O2 91.37(10) . 3_746
O4 Co1 O2 81.71(11) 6_657 3_746
O3 Co1 O5 80.63(12) . .
O4 Co1 O5 89.58(14) 6_657 .
O2 Co1 O5 164.45(12) 3_746 .
O3 Co1 O1 97.33(11) . 8_855
O4 Co1 O1 147.60(11) 6_657 8_855
O2 Co1 O1 97.90(11) 3_746 8_855
O5 Co1 O1 96.35(14) . 8_855
O3 Co1 O2 146.12(10) . 8_855
O4 Co1 O2 93.33(9) 6_657 8_855
O2 Co1 O2 111.67(10) 3_746 8_855
O5 Co1 O2 81.54(10) . 8_855
O1 Co1 O2 56.46(9) 8_855 8_855
C1 O1 Co1 96.7(2) . 8_865
C1 O2 Co1 144.5(2) . 3_756
C1 O2 Co1 86.9(2) . 8_865
Co1 O2 Co1 116.47(11) 3_756 8_865
C10 O3 Co1 146.1(3) . .
C10 O4 Co1 134.3(2) . 6_557
Co1 O5 H5A 124(3) . .
Co1 O5 H5B 120(3) . .
H5A O5 H5B 108.8(13) . .
O1 C1 O2 119.5(3) . .
O1 C1 C2 120.7(3) . .
O2 C1 C2 119.8(3) . .
C3 C2 C7 118.7(3) . .
C3 C2 C1 120.2(3) . .
C7 C2 C1 121.1(3) . .
C2 C3 C4 120.7(4) . .
C2 C3 H3 119.6 . .
C4 C3 H3 119.6 . .
C5 C4 C3 120.9(4) . .
C5 C4 H4 119.6 . .
C3 C4 H4 119.6 . .
C4 C5 C6 118.2(3) . .
C4 C5 C8 120.2(3) . .
C6 C5 C8 121.6(3) . .
C7 C6 C5 121.0(4) . .
C7 C6 H6 119.5 . .
C5 C6 H6 119.5 . .
C2 C7 C6 120.4(4) . .
C2 C7 H7 119.8 . .
C6 C7 H7 119.8 . .
C14 C8 C9 118.4(3) . .
C14 C8 C5 118.1(3) . .
C9 C8 C5 123.4(3) . .
C11 C9 C8 119.3(3) . .
C11 C9 C10 118.4(3) . .
C8 C9 C10 122.2(3) . .
O3 C10 O4 125.6(3) . .
O3 C10 C9 117.5(3) . .
O4 C10 C9 116.9(3) . .
C12 C11 C9 121.0(4) . .
C12 C11 H11 119.5 . .
C9 C11 H11 119.5 . .
C11 C12 C13 120.3(4) . .
C11 C12 H12 119.8 . .
C13 C12 H12 119.8 . .
C12 C13 C14 119.0(4) . .
C12 C13 H13 120.5 . .
C14 C13 H13 120.5 . .
C13 C14 C8 122.0(4) . .
C13 C14 H14 119.0 . .
C8 C14 H14 119.0 . .

loop_
_geom_bond_atom_site_label_1
_geom_bond_atom_site_label_2
_geom_bond_distance
_geom_bond_site_symmetry_2
Co1 O3 2.100(3) .
Co1 O4 2.141(3) 6_657
Co1 O2 2.165(3) 3_746
Co1 O5 2.171(3) .
Co1 O1 2.203(3) 8_855
Co1 O2 2.400(3) 8_855
O1 C1 1.251(5) .
O1 Co1 2.203(3) 8_865
O2 C1 1.278(4) .
O2 Co1 2.165(3) 3_756
O2 Co1 2.400(3) 8_865
O3 C10 1.242(4) .
O4 C10 1.256(4) .
O4 Co1 2.141(3) 6_557
O5 H5A 0.859(7) .
O5 H5B 0.859(7) .
C1 C2 1.487(5) .
C2 C3 1.381(6) .
C2 C7 1.382(5) .
C3 C4 1.396(6) .
C3 H3 0.9300 .
C4 C5 1.373(6) .
C4 H4 0.9300 .
C5 C6 1.395(5) .
C5 C8 1.483(5) .
C6 C7 1.389(5) .
C6 H6 0.9300 .
C7 H7 0.9300 .
C8 C14 1.391(5) .
C8 C9 1.399(5) .
C9 C11 1.396(5) .
C9 C10 1.507(5) .
C11 C12 1.373(6) .
C11 H11 0.9300 .
C12 C13 1.380(7) .
C12 H12 0.9300 .
C13 C14 1.381(6) .
C13 H13 0.9300 .
C14 H14 0.9300 .

loop_
_geom_hbond_atom_site_label_D
_geom_hbond_atom_site_label_H
_geom_hbond_atom_site_label_A
_geom_hbond_distance_DH
_geom_hbond_distance_HA
_geom_hbond_distance_DA
_geom_hbond_angle_DHA
_geom_hbond_site_symmetry_A
O5 H5B O4 0.859(7) 1.834(11) 2.681(4) 168(4) 1_655

loop_
_geom_torsion_atom_site_label_1
_geom_torsion_atom_site_label_2
_geom_torsion_atom_site_label_3
_geom_torsion_atom_site_label_4
_geom_torsion
_geom_torsion_site_symmetry_1
O4 Co1 O3 C10 66.1(5) 6_657
O2 Co1 O3 C10 -15.4(5) 3_746
O5 Co1 O3 C10 151.2(5) .
O1 Co1 O3 C10 -113.5(5) 8_855
O2 Co1 O3 C10 -149.7(4) 8_855
Co1 O1 C1 O2 6.8(4) 8_865
Co1 O1 C1 C2 -173.5(3) 8_865
Co1 O2 C1 O1 -140.1(3) 3_756
Co1 O2 C1 O1 -6.2(3) 8_865
Co1 O2 C1 C2 40.2(6) 3_756
Co1 O2 C1 C2 174.1(3) 8_865
O1 C1 C2 C3 -176.4(4) .
O2 C1 C2 C3 3.3(6) .
O1 C1 C2 C7 3.6(6) .
O2 C1 C2 C7 -176.7(4) .
C7 C2 C3 C4 3.9(7) .
C1 C2 C3 C4 -176.1(4) .
C2 C3 C4 C5 -0.4(8) .
C3 C4 C5 C6 -2.9(7) .
C3 C4 C5 C8 176.0(5) .
C4 C5 C6 C7 2.7(6) .
C8 C5 C6 C7 -176.2(4) .
C3 C2 C7 C6 -4.1(6) .
C1 C2 C7 C6 175.9(4) .
C5 C6 C7 C2 0.8(7) .
C4 C5 C8 C14 -123.2(5) .
C6 C5 C8 C14 55.7(6) .
C4 C5 C8 C9 53.4(6) .
C6 C5 C8 C9 -127.7(4) .
C14 C8 C9 C11 0.4(6) .
C5 C8 C9 C11 -176.2(4) .
C14 C8 C9 C10 -175.7(4) .
C5 C8 C9 C10 7.8(6) .
Co1 O3 C10 O4 -8.0(8) .
Co1 O3 C10 C9 170.5(3) .
Co1 O4 C10 O3 5.2(6) 6_557
Co1 O4 C10 C9 -173.4(3) 6_557
C11 C9 C10 O3 -131.0(4) .
C8 C9 C10 O3 45.1(5) .
C11 C9 C10 O4 47.7(5) .
C8 C9 C10 O4 -136.3(4) .
C8 C9 C11 C12 -0.1(6) .
C10 C9 C11 C12 176.1(4) .
C9 C11 C12 C13 -0.5(7) .
C11 C12 C13 C14 0.7(7) .
C12 C13 C14 C8 -0.4(7) .
C9 C8 C14 C13 -0.1(7) .
C5 C8 C14 C13 176.6(4) .
